data_7240755
loop_
_publ_author_name
'Liu, Yi'
'Meng, Ya-Nan'
'Huang, Xun-Jie'
'Qin, Fu-Hua'
'Wu, Dapeng'
'Shao, Qianjun'
'Guo, Zhiyong'
'Li, Qiang'
'Wei, Wen-Ting'

_publ_section_title
;
 Radical cyclization of 1,6-dienes with azobis(alkylcarbonitriles) on
 water under additive-free conditions
;
_journal_issue 14
_journal_name_full 'Green Chemistry'
_journal_page_first 4593
_journal_page_last 4596
_journal_paper_doi 10.1039/D0GC00140F
_journal_volume 22
_journal_year 2020
_chemical_formula_sum 'C18 H20 N2 O2'
_chemical_formula_weight 296.36
_space_group_crystal_system monoclinic
_space_group_IT_number 14
_space_group_name_Hall '-P 2ybc'
_space_group_name_H-M_alt 'P 1 21/c 1'
_atom_sites_solution_hydrogens geom
_audit_creation_method SHELXL-2014/7
_audit_update_record
;
2020-05-19 deposited with the CCDC.	2020-06-18 downloaded from the CCDC.
;
_cell_angle_alpha 90
_cell_angle_beta 90.687(2)
_cell_angle_gamma 90
_cell_formula_units_Z 4
_cell_length_a 11.8025(4)
_cell_length_b 6.6554(2)
_cell_length_c 19.9584(8)
_cell_measurement_reflns_used 2505
_cell_measurement_temperature 293(2)
_cell_measurement_theta_max 70.8460
_cell_measurement_theta_min 3.7350
_cell_volume 1567.63(9)
_computing_structure_refinement 'SHELXL-2014/7 (Sheldrick, 2014)'
_diffrn_ambient_temperature 293(2)
_diffrn_measured_fraction_theta_full 1.000
_diffrn_measured_fraction_theta_max 1.000
_diffrn_measurement_device_type 'Xcalibur, Eos, Gemini'
_diffrn_radiation_type CuK\a
_diffrn_radiation_wavelength 1.54178
_diffrn_reflns_av_R_equivalents 0.0378
_diffrn_reflns_av_unetI/netI 0.0433
_diffrn_reflns_Laue_measured_fraction_full 1.000
_diffrn_reflns_Laue_measured_fraction_max 1.000
_diffrn_reflns_limit_h_max 13
_diffrn_reflns_limit_h_min -10
_diffrn_reflns_limit_k_max 7
_diffrn_reflns_limit_k_min -7
_diffrn_reflns_limit_l_max 23
_diffrn_reflns_limit_l_min -23
_diffrn_reflns_number 9039
_diffrn_reflns_point_group_measured_fraction_full 1.000
_diffrn_reflns_point_group_measured_fraction_max 1.000
_diffrn_reflns_theta_full 66.039
_diffrn_reflns_theta_max 66.039
_diffrn_reflns_theta_min 3.745
_exptl_absorpt_coefficient_mu 0.660
_exptl_absorpt_correction_T_max 0.9741
_exptl_absorpt_correction_T_min 0.8905
_exptl_absorpt_correction_type multi-scan
_exptl_crystal_colour Colorless
_exptl_crystal_density_diffrn 1.256
_exptl_crystal_description Needle
_exptl_crystal_F_000 632
_exptl_crystal_size_max 0.180
_exptl_crystal_size_mid 0.070
_exptl_crystal_size_min 0.040
_refine_diff_density_max 0.155
_refine_diff_density_min -0.140
_refine_diff_density_rms 0.036
_refine_ls_extinction_coef 0.0025(4)
_refine_ls_extinction_expression Fc^*^=kFc[1+0.001xFc^2^\l^3^/sin(2\q)]^-1/4^
_refine_ls_extinction_method 'SHELXL-2014/7 (Sheldrick 2014'
_refine_ls_goodness_of_fit_ref 1.024
_refine_ls_hydrogen_treatment constr
_refine_ls_matrix_type full
_refine_ls_number_parameters 203
_refine_ls_number_reflns 2724
_refine_ls_number_restraints 0
_refine_ls_restrained_S_all 1.024
_refine_ls_R_factor_all 0.0698
_refine_ls_R_factor_gt 0.0482
_refine_ls_shift/su_max 0.000
_refine_ls_shift/su_mean 0.000
_refine_ls_structure_factor_coef Fsqd
_refine_ls_weighting_details 'w=1/[\s^2^(Fo^2^)+(0.0601P)^2^+0.0943P] where P=(Fo^2^+2Fc^2^)/3'
_refine_ls_weighting_scheme calc
_refine_ls_wR_factor_gt 0.1227
_refine_ls_wR_factor_ref 0.1363
_reflns_Friedel_coverage 0.000
_reflns_number_gt 1943
_reflns_number_total 2724
_reflns_threshold_expression 'I > 2\s(I)'
_cod_data_source_file d0gc00140f2.cif
_cod_data_source_block 200513a
_cod_depositor_comments
;Adding full bibliography for 7240755.cif.

 Adding full bibliography for 7240755.cif.
;
_cod_original_sg_symbol_H-M 'P 21/c'
_cod_database_code 7240755
_shelx_shelxl_version_number 2014/7
_shelx_space_group_comment
;
The symmetry employed for this shelxl refinement is uniquely defined
by the following loop, which should always be used as a source of
symmetry information in preference to the above space-group names.
They are only intended as comments.
;
_shelx_estimated_absorpt_t_min 0.890
_shelx_estimated_absorpt_t_max 0.974

loop_
_space_group_symop_operation_xyz
'x, y, z'
'-x, y+1/2, -z+1/2'
'-x, -y, -z'
'x, -y-1/2, z-1/2'

loop_
_atom_site_label
_atom_site_type_symbol
_atom_site_fract_x
_atom_site_fract_y
_atom_site_fract_z
_atom_site_U_iso_or_equiv
_atom_site_adp_type
_atom_site_occupancy
_atom_site_site_symmetry_order
_atom_site_calc_flag
_atom_site_refinement_flags_posn
_atom_site_refinement_flags_adp
_atom_site_refinement_flags_occupancy
_atom_site_disorder_assembly
_atom_site_disorder_group
N1 N 0.77222(15) 0.6699(2) 0.20659(8) 0.0477(5) Uani 1 1 d . . . . .
N2 N 1.06835(19) 0.7586(4) 0.49778(11) 0.0796(7) Uani 1 1 d . . . . .
O1 O 0.70808(14) 0.9933(2) 0.19072(8) 0.0629(5) Uani 1 1 d . . . . .
O2 O 0.40013(15) 0.4098(3) 0.07811(10) 0.0815(6) Uani 1 1 d . . . . .
C1 C 0.71768(17) 0.8214(3) 0.17179(10) 0.0453(5) Uani 1 1 d . . . . .
C2 C 0.67985(17) 0.7402(3) 0.10405(10) 0.0467(5) Uani 1 1 d . . . . .
C3 C 0.56767(17) 0.8267(3) 0.07825(10) 0.0452(5) Uani 1 1 d . . . . .
H3A H 0.5641 0.8057 0.0302 0.054 Uiso 1 1 calc R U . . .
H3B H 0.5691 0.9706 0.0858 0.054 Uiso 1 1 calc R U . . .
C4 C 0.45762(18) 0.7437(3) 0.10832(10) 0.0480(5) Uani 1 1 d . . . . .
C5 C 0.46799(19) 0.5168(3) 0.10691(11) 0.0534(6) Uani 1 1 d . . . . .
C6 C 0.5691(2) 0.4331(3) 0.14263(13) 0.0628(7) Uani 1 1 d . . . . .
H6A H 0.5681 0.2878 0.1387 0.075 Uiso 1 1 calc R U . . .
H6B H 0.5646 0.4665 0.1898 0.075 Uiso 1 1 calc R U . . .
C7 C 0.68071(19) 0.5120(3) 0.11544(11) 0.0550(6) Uani 1 1 d . . . . .
H7 H 0.6991 0.4426 0.0737 0.066 Uiso 1 1 calc R U . . .
C8 C 0.7763(2) 0.4833(3) 0.16664(12) 0.0625(7) Uani 1 1 d . . . . .
H8A H 0.7630 0.3662 0.1944 0.075 Uiso 1 1 calc R U . . .
H8B H 0.8488 0.4689 0.1448 0.075 Uiso 1 1 calc R U . . .
C9 C 0.7733(2) 0.8013(5) 0.05466(12) 0.0740(8) Uani 1 1 d . . . . .
H9A H 0.7780 0.9452 0.0525 0.111 Uiso 1 1 calc R U . . .
H9B H 0.7553 0.7491 0.0110 0.111 Uiso 1 1 calc R U . . .
H9C H 0.8447 0.7477 0.0697 0.111 Uiso 1 1 calc R U . . .
C10 C 0.4417(2) 0.8152(4) 0.18110(11) 0.0636(7) Uani 1 1 d . . . . .
H10A H 0.3754 0.7534 0.1993 0.095 Uiso 1 1 calc R U . . .
H10B H 0.4331 0.9586 0.1817 0.095 Uiso 1 1 calc R U . . .
H10C H 0.5069 0.7780 0.2076 0.095 Uiso 1 1 calc R U . . .
C11 C 0.3574(2) 0.8159(4) 0.06623(14) 0.0733(8) Uani 1 1 d . . . . .
H11A H 0.3668 0.7738 0.0206 0.110 Uiso 1 1 calc R U . . .
H11B H 0.3533 0.9598 0.0680 0.110 Uiso 1 1 calc R U . . .
H11C H 0.2887 0.7595 0.0834 0.110 Uiso 1 1 calc R U . . .
C12 C 0.83271(17) 0.6891(3) 0.26756(10) 0.0461(5) Uani 1 1 d . . . . .
C13 C 0.8150(2) 0.8482(4) 0.31055(11) 0.0650(7) Uani 1 1 d . . . . .
H13 H 0.7620 0.9463 0.2993 0.078 Uiso 1 1 calc R U . . .
C14 C 0.8750(2) 0.8632(4) 0.36993(11) 0.0664(7) Uani 1 1 d . . . . .
H14 H 0.8624 0.9717 0.3982 0.080 Uiso 1 1 calc R U . . .
C15 C 0.95308(17) 0.7205(4) 0.38780(10) 0.0525(6) Uani 1 1 d . . . . .
C16 C 0.9701(2) 0.5607(4) 0.34553(14) 0.0818(9) Uani 1 1 d . . . . .
H16 H 1.0223 0.4619 0.3573 0.098 Uiso 1 1 calc R U . . .
C17 C 0.9107(2) 0.5450(4) 0.28594(13) 0.0758(8) Uani 1 1 d . . . . .
H17 H 0.9235 0.4360 0.2579 0.091 Uiso 1 1 calc R U . . .
C18 C 1.01713(19) 0.7396(4) 0.44962(12) 0.0597(6) Uani 1 1 d . . . . .

loop_
_atom_site_aniso_label
_atom_site_aniso_U_11
_atom_site_aniso_U_22
_atom_site_aniso_U_33
_atom_site_aniso_U_23
_atom_site_aniso_U_13
_atom_site_aniso_U_12
N1 0.0571(10) 0.0407(9) 0.0449(10) -0.0070(7) -0.0118(8) 0.0070(8)
N2 0.0754(15) 0.0965(17) 0.0662(14) -0.0075(12) -0.0291(12) 0.0144(12)
O1 0.0860(12) 0.0370(9) 0.0648(10) -0.0050(7) -0.0324(9) 0.0019(8)
O2 0.0734(12) 0.0768(12) 0.0940(14) -0.0236(11) -0.0089(10) -0.0269(10)
C1 0.0516(12) 0.0400(11) 0.0440(11) 0.0011(9) -0.0098(9) -0.0050(9)
C2 0.0479(11) 0.0532(12) 0.0389(11) -0.0028(9) -0.0055(8) -0.0084(9)
C3 0.0551(12) 0.0464(11) 0.0340(10) 0.0023(9) -0.0076(8) -0.0079(9)
C4 0.0504(12) 0.0527(12) 0.0409(11) -0.0004(9) -0.0040(9) -0.0088(10)
C5 0.0588(13) 0.0564(13) 0.0450(12) -0.0074(10) 0.0047(10) -0.0183(11)
C6 0.0796(17) 0.0393(12) 0.0693(16) 0.0014(11) -0.0094(13) -0.0085(11)
C7 0.0641(14) 0.0504(13) 0.0502(13) -0.0152(10) -0.0091(10) 0.0052(11)
C8 0.0722(15) 0.0492(13) 0.0657(15) -0.0196(11) -0.0159(12) 0.0132(11)
C9 0.0558(14) 0.112(2) 0.0539(15) 0.0035(14) 0.0012(11) -0.0162(14)
C10 0.0705(15) 0.0667(16) 0.0539(14) -0.0086(12) 0.0096(11) -0.0039(12)
C11 0.0559(14) 0.090(2) 0.0736(17) 0.0073(14) -0.0159(12) -0.0081(13)
C12 0.0457(11) 0.0476(12) 0.0448(11) -0.0011(9) -0.0074(9) 0.0037(9)
C13 0.0718(15) 0.0713(16) 0.0516(13) -0.0123(12) -0.0177(11) 0.0314(13)
C14 0.0736(16) 0.0780(17) 0.0471(13) -0.0175(12) -0.0151(11) 0.0274(13)
C15 0.0463(12) 0.0663(14) 0.0447(12) 0.0017(10) -0.0082(9) 0.0039(10)
C16 0.0867(19) 0.0770(18) 0.0808(19) -0.0135(15) -0.0385(15) 0.0369(15)
C17 0.0884(19) 0.0644(16) 0.0737(17) -0.0227(13) -0.0331(14) 0.0336(14)
C18 0.0498(13) 0.0719(16) 0.0572(14) 0.0013(12) -0.0109(11) 0.0065(11)

loop_
_atom_type_symbol
_atom_type_description
_atom_type_scat_dispersion_real
_atom_type_scat_dispersion_imag
_atom_type_scat_source
C C 0.0181 0.0091 'International Tables Vol C Tables 4.2.6.8 and 6.1.1.4'
H H 0.0000 0.0000 'International Tables Vol C Tables 4.2.6.8 and 6.1.1.4'
N N 0.0311 0.0180 'International Tables Vol C Tables 4.2.6.8 and 6.1.1.4'
O O 0.0492 0.0322 'International Tables Vol C Tables 4.2.6.8 and 6.1.1.4'

loop_
_geom_angle_atom_site_label_1
_geom_angle_atom_site_label_2
_geom_angle_atom_site_label_3
_geom_angle
_geom_angle_site_symmetry_1
_geom_angle_site_symmetry_3
_geom_angle_publ_flag
C1 N1 C12 126.67(17) . . ?
C1 N1 C8 111.15(16) . . ?
C12 N1 C8 121.53(16) . . ?
O1 C1 N1 125.36(18) . . ?
O1 C1 C2 125.91(19) . . ?
N1 C1 C2 108.59(17) . . ?
C1 C2 C3 114.25(18) . . ?
C1 C2 C7 102.64(16) . . ?
C3 C2 C7 115.25(17) . . ?
C1 C2 C9 105.69(17) . . ?
C3 C2 C9 107.98(17) . . ?
C7 C2 C9 110.6(2) . . ?
C2 C3 C4 117.74(17) . . ?
C2 C3 H3A 107.9 . . ?
C4 C3 H3A 107.9 . . ?
C2 C3 H3B 107.9 . . ?
C4 C3 H3B 107.9 . . ?
H3A C3 H3B 107.2 . . ?
C5 C4 C11 111.52(19) . . ?
C5 C4 C3 106.34(18) . . ?
C11 C4 C3 109.02(18) . . ?
C5 C4 C10 109.61(18) . . ?
C11 C4 C10 108.7(2) . . ?
C3 C4 C10 111.67(17) . . ?
O2 C5 C6 121.9(2) . . ?
O2 C5 C4 122.8(2) . . ?
C6 C5 C4 115.33(18) . . ?
C5 C6 C7 113.04(19) . . ?
C5 C6 H6A 109.0 . . ?
C7 C6 H6A 109.0 . . ?
C5 C6 H6B 109.0 . . ?
C7 C6 H6B 109.0 . . ?
H6A C6 H6B 107.8 . . ?
C6 C7 C8 110.7(2) . . ?
C6 C7 C2 112.93(18) . . ?
C8 C7 C2 103.11(17) . . ?
C6 C7 H7 110.0 . . ?
C8 C7 H7 110.0 . . ?
C2 C7 H7 110.0 . . ?
N1 C8 C7 103.17(17) . . ?
N1 C8 H8A 111.1 . . ?
C7 C8 H8A 111.1 . . ?
N1 C8 H8B 111.1 . . ?
C7 C8 H8B 111.1 . . ?
H8A C8 H8B 109.1 . . ?
C2 C9 H9A 109.5 . . ?
C2 C9 H9B 109.5 . . ?
H9A C9 H9B 109.5 . . ?
C2 C9 H9C 109.5 . . ?
H9A C9 H9C 109.5 . . ?
H9B C9 H9C 109.5 . . ?
C4 C10 H10A 109.5 . . ?
C4 C10 H10B 109.5 . . ?
H10A C10 H10B 109.5 . . ?
C4 C10 H10C 109.5 . . ?
H10A C10 H10C 109.5 . . ?
H10B C10 H10C 109.5 . . ?
C4 C11 H11A 109.5 . . ?
C4 C11 H11B 109.5 . . ?
H11A C11 H11B 109.5 . . ?
C4 C11 H11C 109.5 . . ?
H11A C11 H11C 109.5 . . ?
H11B C11 H11C 109.5 . . ?
C17 C12 C13 118.3(2) . . ?
C17 C12 N1 119.84(19) . . ?
C13 C12 N1 121.82(18) . . ?
C14 C13 C12 120.7(2) . . ?
C14 C13 H13 119.7 . . ?
C12 C13 H13 119.7 . . ?
C15 C14 C13 120.8(2) . . ?
C15 C14 H14 119.6 . . ?
C13 C14 H14 119.6 . . ?
C14 C15 C16 118.7(2) . . ?
C14 C15 C18 120.4(2) . . ?
C16 C15 C18 120.9(2) . . ?
C15 C16 C17 120.9(2) . . ?
C15 C16 H16 119.6 . . ?
C17 C16 H16 119.6 . . ?
C12 C17 C16 120.6(2) . . ?
C12 C17 H17 119.7 . . ?
C16 C17 H17 119.7 . . ?
N2 C18 C15 178.5(3) . . ?

loop_
_geom_bond_atom_site_label_1
_geom_bond_atom_site_label_2
_geom_bond_distance
_geom_bond_site_symmetry_2
_geom_bond_publ_flag
N1 C1 1.379(3) . ?
N1 C12 1.409(2) . ?
N1 C8 1.477(2) . ?
N2 C18 1.136(3) . ?
O1 C1 1.211(2) . ?
O2 C5 1.212(2) . ?
C1 C2 1.518(3) . ?
C2 C3 1.527(3) . ?
C2 C7 1.536(3) . ?
C2 C9 1.543(3) . ?
C3 C4 1.540(3) . ?
C3 H3A 0.9700 . ?
C3 H3B 0.9700 . ?
C4 C5 1.516(3) . ?
C4 C11 1.521(3) . ?
C4 C10 1.542(3) . ?
C5 C6 1.491(3) . ?
C6 C7 1.524(3) . ?
C6 H6A 0.9700 . ?
C6 H6B 0.9700 . ?
C7 C8 1.525(3) . ?
C7 H7 0.9800 . ?
C8 H8A 0.9700 . ?
C8 H8B 0.9700 . ?
C9 H9A 0.9600 . ?
C9 H9B 0.9600 . ?
C9 H9C 0.9600 . ?
C10 H10A 0.9600 . ?
C10 H10B 0.9600 . ?
C10 H10C 0.9600 . ?
C11 H11A 0.9600 . ?
C11 H11B 0.9600 . ?
C11 H11C 0.9600 . ?
C12 C17 1.376(3) . ?
C12 C13 1.381(3) . ?
C13 C14 1.377(3) . ?
C13 H13 0.9300 . ?
C14 C15 1.367(3) . ?
C14 H14 0.9300 . ?
C15 C16 1.373(3) . ?
C15 C18 1.445(3) . ?
C16 C17 1.377(3) . ?
C16 H16 0.9300 . ?
C17 H17 0.9300 . ?

loop_
_geom_torsion_atom_site_label_1
_geom_torsion_atom_site_label_2
_geom_torsion_atom_site_label_3
_geom_torsion_atom_site_label_4
_geom_torsion
_geom_torsion_site_symmetry_1
_geom_torsion_site_symmetry_2
_geom_torsion_site_symmetry_3
_geom_torsion_site_symmetry_4
_geom_torsion_publ_flag
C12 N1 C1 O1 -4.6(4) . . . . ?
C8 N1 C1 O1 -175.3(2) . . . . ?
C12 N1 C1 C2 171.24(19) . . . . ?
C8 N1 C1 C2 0.5(2) . . . . ?
O1 C1 C2 C3 -38.8(3) . . . . ?
N1 C1 C2 C3 145.43(18) . . . . ?
O1 C1 C2 C7 -164.3(2) . . . . ?
N1 C1 C2 C7 19.9(2) . . . . ?
O1 C1 C2 C9 79.8(3) . . . . ?
N1 C1 C2 C9 -96.0(2) . . . . ?
C1 C2 C3 C4 -77.8(2) . . . . ?
C7 C2 C3 C4 40.7(3) . . . . ?
C9 C2 C3 C4 164.91(19) . . . . ?
C2 C3 C4 C5 -47.9(2) . . . . ?
C2 C3 C4 C11 -168.21(18) . . . . ?
C2 C3 C4 C10 71.7(3) . . . . ?
C11 C4 C5 O2 -3.4(3) . . . . ?
C3 C4 C5 O2 -122.2(2) . . . . ?
C10 C4 C5 O2 117.0(2) . . . . ?
C11 C4 C5 C6 175.6(2) . . . . ?
C3 C4 C5 C6 56.8(2) . . . . ?
C10 C4 C5 C6 -64.0(3) . . . . ?
O2 C5 C6 C7 120.5(2) . . . . ?
C4 C5 C6 C7 -58.5(3) . . . . ?
C5 C6 C7 C8 160.30(18) . . . . ?
C5 C6 C7 C2 45.3(3) . . . . ?
C1 C2 C7 C6 87.9(2) . . . . ?
C3 C2 C7 C6 -37.0(3) . . . . ?
C9 C2 C7 C6 -159.77(19) . . . . ?
C1 C2 C7 C8 -31.6(2) . . . . ?
C3 C2 C7 C8 -156.47(19) . . . . ?
C9 C2 C7 C8 80.7(2) . . . . ?
C1 N1 C8 C7 -20.9(3) . . . . ?
C12 N1 C8 C7 167.78(19) . . . . ?
C6 C7 C8 N1 -89.0(2) . . . . ?
C2 C7 C8 N1 32.1(2) . . . . ?
C1 N1 C12 C17 -159.8(2) . . . . ?
C8 N1 C12 C17 10.0(3) . . . . ?
C1 N1 C12 C13 21.1(3) . . . . ?
C8 N1 C12 C13 -169.0(2) . . . . ?
C17 C12 C13 C14 0.8(4) . . . . ?
N1 C12 C13 C14 179.8(2) . . . . ?
C12 C13 C14 C15 -0.3(4) . . . . ?
C13 C14 C15 C16 -0.4(4) . . . . ?
C13 C14 C15 C18 178.8(2) . . . . ?
C14 C15 C16 C17 0.7(4) . . . . ?
C18 C15 C16 C17 -178.6(3) . . . . ?
C13 C12 C17 C16 -0.5(4) . . . . ?
N1 C12 C17 C16 -179.6(3) . . . . ?
C15 C16 C17 C12 -0.2(5) . . . . ?
